data_4502488
loop_
_publ_author_name
'Kundu, Nabanita'
'Audhya, Anandalok'
'Abtab, Sk Md Towsif'
'Ghosh, Sanjib'
'Tiekink, Edward R. T.'
'Chaudhury, Muktimoy'

_publ_section_title
;
 Anion-Controlled Assembly of Silver(I) Complexes of Multiring
 Heterocyclic Ligands: A Structural and Photophysical Study
;
_journal_issue 3
_journal_name_full 'Crystal Growth &amp; Design'
_journal_page_first 1269
_journal_paper_doi 10.1021/cg901288h
_journal_volume 10
_journal_year 2010
_chemical_formula_moiety 'C13 H8 Ag F3 N2 O3 S2'
_chemical_formula_sum 'C13 H8 Ag F3 N2 O3 S2'
_chemical_formula_weight 469.20
_chemical_name_systematic
; 
 ? 
;
_space_group_IT_number 2
_symmetry_cell_setting triclinic
_symmetry_space_group_name_Hall '-P 1'
_symmetry_space_group_name_H-M 'P -1'
_atom_sites_solution_hydrogens geom
_atom_sites_solution_primary direct
_atom_sites_solution_secondary difmap
_audit_creation_method SHELXL-97
_cell_angle_alpha 109.183(1)
_cell_angle_beta 101.972(1)
_cell_angle_gamma 97.667(1)
_cell_formula_units_Z 2
_cell_length_a 8.0905(4)
_cell_length_b 9.9052(5)
_cell_length_c 10.4672(6)
_cell_measurement_reflns_used 3509
_cell_measurement_temperature 223(2)
_cell_measurement_theta_max 29.9
_cell_measurement_theta_min 2.5
_cell_volume 756.34(7)
_computing_cell_refinement 'SAINT (Bruker, 2000)'
_computing_data_collection 'SMART (Bruker, 2000)'
_computing_data_reduction SAINT
_computing_molecular_graphics 'ORTEPII (Johnson, 1976)'
_computing_publication_material 'SHELXL-97 (Sheldrick, 1997)'
_computing_structure_refinement 'SHELXL-97 (Sheldrick, 1997)'
_computing_structure_solution 'PATTY in DIRDIF92 (Beurskens et al., 1992)'
_diffrn_ambient_temperature 223(2)
_diffrn_measured_fraction_theta_full 0.993
_diffrn_measured_fraction_theta_max 0.993
_diffrn_measurement_device_type 'Bruker AXS SMART CCD'
_diffrn_measurement_method '\w scans'
_diffrn_radiation_monochromator graphite
_diffrn_radiation_source 'fine-focus sealed tube'
_diffrn_radiation_type MoK\a
_diffrn_radiation_wavelength 0.71069
_diffrn_reflns_av_R_equivalents 0.018
_diffrn_reflns_av_sigmaI/netI 0.031
_diffrn_reflns_limit_h_max 10
_diffrn_reflns_limit_h_min -9
_diffrn_reflns_limit_k_max 12
_diffrn_reflns_limit_k_min -10
_diffrn_reflns_limit_l_max 12
_diffrn_reflns_limit_l_min -13
_diffrn_reflns_number 5412
_diffrn_reflns_theta_full 27.5
_diffrn_reflns_theta_max 27.5
_diffrn_reflns_theta_min 2.1
_diffrn_standards_decay_% 0
_diffrn_standards_number 0
_exptl_absorpt_coefficient_mu 1.658
_exptl_absorpt_correction_T_max 1
_exptl_absorpt_correction_T_min 0.764
_exptl_absorpt_correction_type multi-scan
_exptl_absorpt_process_details 'SADABS (Bruker, 2000)'
_exptl_crystal_colour colourless
_exptl_crystal_density_diffrn 2.060
_exptl_crystal_density_method 'not measured'
_exptl_crystal_description block
_exptl_crystal_F_000 460
_exptl_crystal_size_max 0.38
_exptl_crystal_size_mid 0.17
_exptl_crystal_size_min 0.13
_refine_diff_density_max 0.60
_refine_diff_density_min -0.36
_refine_diff_density_rms 0.086
_refine_ls_extinction_method none
_refine_ls_goodness_of_fit_ref 1.04
_refine_ls_hydrogen_treatment constr
_refine_ls_matrix_type full
_refine_ls_number_parameters 217
_refine_ls_number_reflns 3461
_refine_ls_number_restraints 0
_refine_ls_restrained_S_all 1.04
_refine_ls_R_factor_all 0.030
_refine_ls_R_factor_gt 0.028
_refine_ls_shift/su_max 0.001
_refine_ls_shift/su_mean 0.000
_refine_ls_structure_factor_coef Fsqd
_refine_ls_weighting_details 'calc w=1/[\s^2^(Fo^2^)+(0.0355P)^2^+0.5209P] where P=(Fo^2^+2Fc^2^)/3'
_refine_ls_weighting_scheme calc
_refine_ls_wR_factor_gt 0.068
_refine_ls_wR_factor_ref 0.070
_reflns_number_gt 3219
_reflns_number_total 3461
_reflns_threshold_expression I>2\s(I)
_cod_data_source_file cg901288h_si_001.cif
_cod_data_source_block 4b
_cod_original_sg_symbol_Hall '-P 1  '
_cod_original_sg_symbol_H-M 'P -1  '
_cod_database_code 4502488

loop_
_symmetry_equiv_pos_as_xyz
'x, y, z'
'-x, -y, -z'

loop_
_atom_site_label
_atom_site_type_symbol
_atom_site_fract_x
_atom_site_fract_y
_atom_site_fract_z
_atom_site_U_iso_or_equiv
_atom_site_adp_type
_atom_site_occupancy
_atom_site_symmetry_multiplicity
_atom_site_calc_flag
_atom_site_refinement_flags
Ag Ag 0.20598(2) 0.35505(2) 0.38233(2) 0.02891(8) Uani 1 1 d .
S1 S 0.28186(8) -0.02342(6) 0.55449(6) 0.02418(13) Uani 1 1 d .
S2 S 0.20866(7) 0.64108(7) 0.71123(6) 0.02411(13) Uani 1 1 d .
F1 F 0.4884(2) 0.7438(2) 0.92044(19) 0.0520(5) Uani 1 1 d .
F2 F 0.4944(2) 0.8322(3) 0.7613(2) 0.0601(6) Uani 1 1 d .
F3 F 0.3400(3) 0.9020(2) 0.9022(3) 0.0797(9) Uani 1 1 d .
O1 O 0.2902(3) 0.5278(2) 0.6449(2) 0.0468(6) Uani 1 1 d .
O2 O 0.1158(3) 0.6107(3) 0.8045(2) 0.0497(6) Uani 1 1 d .
O3 O 0.1191(2) 0.7045(2) 0.6196(2) 0.0380(5) Uani 1 1 d .
N1 N 0.6972(2) 0.4708(2) 0.6881(2) 0.0227(4) Uani 1 1 d .
N2 N 0.2416(3) 0.1517(2) 0.4194(2) 0.0226(4) Uani 1 1 d .
C1 C 0.7516(3) 0.4755(3) 0.8203(3) 0.0284(5) Uani 1 1 d .
H1 H 0.8451 0.5507 0.8835 0.034 Uiso 1 1 calc R
C2 C 0.6755(4) 0.3742(3) 0.8665(3) 0.0338(6) Uani 1 1 d .
H2 H 0.7174 0.3799 0.9593 0.041 Uiso 1 1 calc R
C3 C 0.5366(3) 0.2638(3) 0.7748(3) 0.0303(5) Uani 1 1 d .
H3 H 0.4826 0.1939 0.8045 0.036 Uiso 1 1 calc R
C4 C 0.4781(3) 0.2580(3) 0.6381(2) 0.0217(4) Uani 1 1 d .
C5 C 0.5645(3) 0.3631(3) 0.5996(2) 0.0217(4) Uani 1 1 d .
H5 H 0.5275 0.3581 0.5066 0.026 Uiso 1 1 calc R
C6 C 0.3340(3) 0.1424(2) 0.5339(2) 0.0207(4) Uani 1 1 d .
C7 C 0.1242(3) 0.0198(3) 0.3368(2) 0.0230(5) Uani 1 1 d .
C8 C 0.1249(3) -0.0890(3) 0.3951(3) 0.0229(5) Uani 1 1 d .
C9 C 0.0134(3) -0.2260(3) 0.3272(3) 0.0283(5) Uani 1 1 d .
H9 H 0.0132 -0.2978 0.3677 0.034 Uiso 1 1 calc R
C10 C -0.0974(3) -0.2522(3) 0.1974(3) 0.0322(6) Uani 1 1 d .
H10 H -0.1745 -0.3437 0.1488 0.039 Uiso 1 1 calc R
C11 C -0.0969(4) -0.1453(3) 0.1374(3) 0.0337(6) Uani 1 1 d .
H11 H -0.1724 -0.1671 0.0484 0.040 Uiso 1 1 calc R
C12 C 0.0119(3) -0.0084(3) 0.2058(3) 0.0297(5) Uani 1 1 d .
H12 H 0.0104 0.0634 0.1654 0.036 Uiso 1 1 calc R
C13 C 0.3922(3) 0.7878(3) 0.8299(3) 0.0332(6) Uani 1 1 d .

loop_
_atom_site_aniso_label
_atom_site_aniso_U_11
_atom_site_aniso_U_22
_atom_site_aniso_U_33
_atom_site_aniso_U_23
_atom_site_aniso_U_13
_atom_site_aniso_U_12
Ag 0.02813(11) 0.02225(11) 0.03343(12) 0.01482(8) -0.00023(8) -0.00256(8)
S1 0.0260(3) 0.0189(3) 0.0273(3) 0.0110(2) 0.0048(2) 0.0008(2)
S2 0.0218(3) 0.0229(3) 0.0236(3) 0.0077(2) 0.0021(2) -0.0002(2)
F1 0.0364(9) 0.0714(14) 0.0394(10) 0.0291(9) -0.0105(7) -0.0072(9)
F2 0.0383(10) 0.0783(15) 0.0584(12) 0.0391(11) 0.0015(9) -0.0226(10)
F3 0.0495(12) 0.0466(13) 0.0875(17) -0.0284(12) -0.0077(11) 0.0055(10)
O1 0.0461(12) 0.0394(12) 0.0418(12) 0.0008(10) 0.0015(9) 0.0184(10)
O2 0.0376(11) 0.0662(16) 0.0385(11) 0.0206(11) 0.0097(9) -0.0138(11)
O3 0.0319(10) 0.0354(11) 0.0411(11) 0.0186(9) -0.0059(8) 0.0014(8)
N1 0.0198(9) 0.0216(10) 0.0250(10) 0.0092(8) 0.0041(8) 0.0007(8)
N2 0.0228(10) 0.0205(10) 0.0224(9) 0.0074(8) 0.0052(7) 0.0006(8)
C1 0.0256(12) 0.0270(13) 0.0245(12) 0.0057(10) 0.0021(9) -0.0038(10)
C2 0.0349(14) 0.0387(15) 0.0212(12) 0.0122(11) 0.0013(10) -0.0073(12)
C3 0.0332(13) 0.0307(14) 0.0266(12) 0.0156(11) 0.0059(10) -0.0039(11)
C4 0.0200(11) 0.0198(11) 0.0245(11) 0.0077(9) 0.0059(9) 0.0026(9)
C5 0.0204(11) 0.0218(11) 0.0225(11) 0.0097(9) 0.0038(8) 0.0028(9)
C6 0.0220(11) 0.0184(11) 0.0233(11) 0.0093(9) 0.0082(9) 0.0024(9)
C7 0.0223(11) 0.0183(11) 0.0260(11) 0.0062(9) 0.0070(9) 0.0011(9)
C8 0.0225(11) 0.0192(11) 0.0260(12) 0.0072(9) 0.0074(9) 0.0028(9)
C9 0.0296(13) 0.0176(11) 0.0348(13) 0.0062(10) 0.0109(10) 0.0005(10)
C10 0.0307(13) 0.0205(12) 0.0342(14) 0.0009(10) 0.0063(11) -0.0042(10)
C11 0.0325(14) 0.0290(14) 0.0279(13) 0.0030(11) 0.0004(10) -0.0006(11)
C12 0.0328(13) 0.0262(13) 0.0267(12) 0.0091(10) 0.0038(10) 0.0032(11)
C13 0.0252(12) 0.0335(14) 0.0320(13) 0.0092(11) 0.0006(10) -0.0044(11)

loop_
_atom_type_symbol
_atom_type_description
_atom_type_scat_dispersion_real
_atom_type_scat_dispersion_imag
_atom_type_scat_source
C C 0.0033 0.0016 'International Tables Vol C Tables 4.2.6.8 and 6.1.1.4'
H H 0.0000 0.0000 'International Tables Vol C Tables 4.2.6.8 and 6.1.1.4'
Ag Ag -0.8971 1.1015 'International Tables Vol C Tables 4.2.6.8 and 6.1.1.4'
N N 0.0061 0.0033 'International Tables Vol C Tables 4.2.6.8 and 6.1.1.4'
O O 0.0106 0.0060 'International Tables Vol C Tables 4.2.6.8 and 6.1.1.4'
S S 0.1246 0.1234 'International Tables Vol C Tables 4.2.6.8 and 6.1.1.4'
F F 0.0171 0.0103 'International Tables Vol C Tables 4.2.6.8 and 6.1.1.4'

loop_
_geom_angle_atom_site_label_1
_geom_angle_atom_site_label_2
_geom_angle_atom_site_label_3
_geom_angle
_geom_angle_site_symmetry_1
_geom_angle_site_symmetry_3
N1 Ag N2 147.54(7) 2_666 .
C8 S1 C6 89.72(11) . .
O2 S2 O1 115.20(16) . .
O2 S2 O3 114.30(14) . .
O1 S2 O3 114.78(13) . .
O2 S2 C13 102.94(13) . .
O1 S2 C13 102.95(14) . .
O3 S2 C13 104.47(13) . .
C5 N1 C1 118.0(2) . .
C5 N1 Ag 118.16(16) . 2_666
C1 N1 Ag 123.43(16) . 2_666
C6 N2 C7 110.8(2) . .
C6 N2 Ag 126.83(16) . .
C7 N2 Ag 119.91(15) . .
N1 C1 C2 122.5(2) . .
N1 C1 H1 118.8 . .
C2 C1 H1 118.8 . .
C1 C2 C3 119.3(2) . .
C1 C2 H2 120.4 . .
C3 C2 H2 120.4 . .
C2 C3 C4 118.9(2) . .
C2 C3 H3 120.5 . .
C4 C3 H3 120.5 . .
C3 C4 C5 118.0(2) . .
C3 C4 C6 122.1(2) . .
C5 C4 C6 119.8(2) . .
N1 C5 C4 123.3(2) . .
N1 C5 H5 118.4 . .
C4 C5 H5 118.4 . .
N2 C6 C4 124.7(2) . .
N2 C6 S1 115.44(17) . .
C4 C6 S1 119.83(17) . .
N2 C7 C12 125.1(2) . .
N2 C7 C8 114.7(2) . .
C12 C7 C8 120.2(2) . .
C9 C8 C7 121.9(2) . .
C9 C8 S1 128.8(2) . .
C7 C8 S1 109.34(18) . .
C10 C9 C8 117.2(2) . .
C10 C9 H9 121.4 . .
C8 C9 H9 121.4 . .
C9 C10 C11 121.3(2) . .
C9 C10 H10 119.4 . .
C11 C10 H10 119.4 . .
C12 C11 C10 121.5(2) . .
C12 C11 H11 119.2 . .
C10 C11 H11 119.2 . .
C11 C12 C7 117.9(2) . .
C11 C12 H12 121.1 . .
C7 C12 H12 121.1 . .
F3 C13 F2 107.7(3) . .
F3 C13 F1 107.8(3) . .
F2 C13 F1 107.0(2) . .
F3 C13 S2 111.16(19) . .
F2 C13 S2 111.85(19) . .
F1 C13 S2 111.1(2) . .

loop_
_geom_bond_atom_site_label_1
_geom_bond_atom_site_label_2
_geom_bond_distance
_geom_bond_site_symmetry_2
Ag N1 2.202(2) 2_666
Ag N2 2.216(2) .
S1 C8 1.734(2) .
S1 C6 1.734(2) .
S2 O2 1.430(2) .
S2 O1 1.433(2) .
S2 O3 1.4382(19) .
S2 C13 1.825(3) .
F1 C13 1.323(3) .
F2 C13 1.322(3) .
F3 C13 1.315(4) .
N1 C5 1.335(3) .
N1 C1 1.345(3) .
N1 Ag 2.202(2) 2_666
N2 C6 1.313(3) .
N2 C7 1.394(3) .
C1 C2 1.378(4) .
C1 H1 0.9400 .
C2 C3 1.383(4) .
C2 H2 0.9400 .
C3 C4 1.390(3) .
C3 H3 0.9400 .
C4 C5 1.390(3) .
C4 C6 1.468(3) .
C5 H5 0.9400 .
C7 C12 1.395(3) .
C7 C8 1.403(3) .
C8 C9 1.391(3) .
C9 C10 1.385(4) .
C9 H9 0.9400 .
C10 C11 1.398(4) .
C10 H10 0.9400 .
C11 C12 1.382(4) .
C11 H11 0.9400 .
C12 H12 0.9400 .

loop_
_geom_torsion_atom_site_label_1
_geom_torsion_atom_site_label_2
_geom_torsion_atom_site_label_3
_geom_torsion_atom_site_label_4
_geom_torsion
_geom_torsion_site_symmetry_1
N1 Ag N2 C6 87.2(2) 2_666
N1 Ag N2 C7 -112.46(19) 2_666
C5 N1 C1 C2 -0.1(4) .
Ag N1 C1 C2 172.3(2) 2_666
N1 C1 C2 C3 -0.7(4) .
C1 C2 C3 C4 0.3(4) .
C2 C3 C4 C5 0.9(4) .
C2 C3 C4 C6 178.6(2) .
C1 N1 C5 C4 1.3(4) .
Ag N1 C5 C4 -171.46(17) 2_666
C3 C4 C5 N1 -1.7(4) .
C6 C4 C5 N1 -179.6(2) .
C7 N2 C6 C4 175.1(2) .
Ag N2 C6 C4 -23.1(3) .
C7 N2 C6 S1 -2.2(3) .
Ag N2 C6 S1 159.57(12) .
C3 C4 C6 N2 159.8(2) .
C5 C4 C6 N2 -22.5(3) .
C3 C4 C6 S1 -23.0(3) .
C5 C4 C6 S1 154.73(18) .
C8 S1 C6 N2 1.04(19) .
C8 S1 C6 C4 -176.45(19) .
C6 N2 C7 C12 -177.3(2) .
Ag N2 C7 C12 19.5(3) .
C6 N2 C7 C8 2.6(3) .
Ag N2 C7 C8 -160.63(16) .
N2 C7 C8 C9 178.8(2) .
C12 C7 C8 C9 -1.3(4) .
N2 C7 C8 S1 -1.8(3) .
C12 C7 C8 S1 178.09(19) .
C6 S1 C8 C9 179.8(2) .
C6 S1 C8 C7 0.46(18) .
C7 C8 C9 C10 1.1(4) .
S1 C8 C9 C10 -178.1(2) .
C8 C9 C10 C11 0.0(4) .
C9 C10 C11 C12 -1.1(4) .
C10 C11 C12 C7 0.9(4) .
N2 C7 C12 C11 -179.9(2) .
C8 C7 C12 C11 0.2(4) .
O2 S2 C13 F3 -59.1(3) .
O1 S2 C13 F3 -179.1(2) .
O3 S2 C13 F3 60.6(3) .
O2 S2 C13 F2 -179.5(2) .
O1 S2 C13 F2 60.4(2) .
O3 S2 C13 F2 -59.8(2) .
O2 S2 C13 F1 61.0(2) .
O1 S2 C13 F1 -59.1(2) .
O3 S2 C13 F1 -179.3(2) .
